data_4325818
loop_
_publ_author_name
'Lian-Qiang Wei'
'Kun Zhang'
'Ying-Chun Feng'
'Yun-Hong Wang'
'Ming-Hua Zeng'
'Mohamedally Kurmoo'

_publ_contact_author_email ZMH@MAILBOX.GXNU.EDU.CN
_publ_contact_author_name 'Ming-Hua Zeng'
_publ_section_title
;
 Microwave versus Traditional Solvothermal Synthesis of Ni7II Discs:
 Effect of Ligand on Exchange Reaction in Solution Studied by Electrospray
 Ionization-Mass Spectroscopy and Magnetic Properties
;
_journal_name_full 'Inorganic Chemistry'
_journal_page_first 7274
_journal_page_last 7283
_journal_paper_doi 10.1021/ic200883b
_journal_volume 50
_journal_year 2011
_chemical_formula_sum 'C86 H114 Cl2 N8 Ni8 O30'
_chemical_formula_weight 2280.43
_chemical_name_systematic
; 
 ? 
;
_space_group_IT_number 2
_symmetry_space_group_name_Hall '-P 1'
_symmetry_space_group_name_H-M 'P -1'
_atom_sites_solution_hydrogens geom
_atom_sites_solution_primary direct
_atom_sites_solution_secondary difmap
_audit_creation_method SHELXL-97
_cell_angle_alpha 67.9210(10)
_cell_angle_beta 78.6370(10)
_cell_angle_gamma 89.7840(10)
_cell_formula_units_Z 1
_cell_length_a 10.7335(8)
_cell_length_b 14.7471(10)
_cell_length_c 16.7834(12)
_cell_measurement_reflns_used 8891
_cell_measurement_temperature 93(2)
_cell_measurement_theta_max 27.942
_cell_measurement_theta_min 2.358
_cell_volume 2406.3(3)
_computing_structure_refinement 'SHELXL-97 (Sheldrick, 1997)'
_computing_structure_solution 'SHELXS-97 (Sheldrick, 1990)'
_diffrn_ambient_temperature 93(2)
_diffrn_measured_fraction_theta_full 0.992
_diffrn_measured_fraction_theta_max 0.992
_diffrn_radiation_monochromator graphite
_diffrn_radiation_source 'fine-focus sealed tube'
_diffrn_radiation_type MoK\a
_diffrn_radiation_wavelength 0.71073
_diffrn_reflns_av_R_equivalents 0.0179
_diffrn_reflns_av_sigmaI/netI 0.0262
_diffrn_reflns_limit_h_max 12
_diffrn_reflns_limit_h_min -12
_diffrn_reflns_limit_k_max 17
_diffrn_reflns_limit_k_min -17
_diffrn_reflns_limit_l_max 20
_diffrn_reflns_limit_l_min -19
_diffrn_reflns_number 17538
_diffrn_reflns_theta_full 25.10
_diffrn_reflns_theta_max 25.10
_diffrn_reflns_theta_min 1.34
_exptl_absorpt_coefficient_mu 1.667
_exptl_absorpt_correction_T_max 0.7210
_exptl_absorpt_correction_T_min 0.5481
_exptl_absorpt_correction_type multi-scan
_exptl_crystal_density_diffrn 1.574
_exptl_crystal_F_000 1184
_exptl_crystal_size_max 0.41
_exptl_crystal_size_mid 0.33
_exptl_crystal_size_min 0.21
_refine_diff_density_max 2.003
_refine_diff_density_min -1.137
_refine_diff_density_rms 0.164
_refine_ls_extinction_method none
_refine_ls_goodness_of_fit_ref 1.074
_refine_ls_hydrogen_treatment mixed
_refine_ls_matrix_type full
_refine_ls_number_parameters 620
_refine_ls_number_reflns 8516
_refine_ls_number_restraints 16
_refine_ls_restrained_S_all 1.079
_refine_ls_R_factor_all 0.0585
_refine_ls_R_factor_gt 0.0527
_refine_ls_shift/su_max 0.001
_refine_ls_shift/su_mean 0.000
_refine_ls_structure_factor_coef Fsqd
_refine_ls_weighting_details 'calc w=1/[\s^2^(Fo^2^)+(0.1169P)^2^+3.7538P] where P=(Fo^2^+2Fc^2^)/3'
_refine_ls_weighting_scheme calc
_refine_ls_wR_factor_gt 0.1659
_refine_ls_wR_factor_ref 0.1744
_reflns_number_gt 7513
_reflns_number_total 8516
_reflns_threshold_expression >2sigma(I)
_cod_data_source_file ic200883b_si_002_1.cif
_cod_data_source_block 4
_cod_database_code 4325818

loop_
_symmetry_equiv_pos_as_xyz
'x, y, z'
'-x, -y, -z'

loop_
_atom_site_label
_atom_site_type_symbol
_atom_site_fract_x
_atom_site_fract_y
_atom_site_fract_z
_atom_site_U_iso_or_equiv
_atom_site_adp_type
_atom_site_occupancy
_atom_site_symmetry_multiplicity
_atom_site_calc_flag
_atom_site_refinement_flags
Ni1 Ni 0.0000 -0.5000 0.5000 0.02597(19) Uani 1 2 d S
Ni2 Ni -0.02466(5) -0.67244(4) 0.43855(3) 0.02734(17) Uani 1 1 d .
Ni3 Ni 0.13855(5) -0.47697(4) 0.31271(3) 0.02869(17) Uani 1 1 d .
Ni4 Ni 0.09990(5) -0.29209(4) 0.36218(3) 0.02910(17) Uani 1 1 d .
Ni5 Ni 0.0000 0.0000 0.0000 0.0271(2) Uani 1 2 d S
O1 O 0.0176(3) -0.2288(2) 0.44197(19) 0.0301(6) Uani 1 1 d .
O2 O -0.0958(3) -0.2142(2) 0.5861(2) 0.0373(7) Uani 1 1 d .
O3 O 0.2272(3) -0.3502(2) 0.29335(19) 0.0303(6) Uani 1 1 d .
O4 O 0.2795(3) -0.1911(2) 0.3158(2) 0.0382(8) Uani 1 1 d .
O5 O 0.0170(3) -0.5808(2) 0.31343(19) 0.0296(6) Uani 1 1 d .
O6 O 0.0929(3) -0.4202(2) 0.17896(19) 0.0376(7) Uani 1 1 d .
O7 O 0.1100(3) 0.0821(2) 0.0162(2) 0.0338(7) Uani 1 1 d .
O8 O 0.3063(3) 0.1850(2) 0.0109(2) 0.0391(7) Uani 1 1 d .
O9 O -0.1331(3) -0.6105(2) 0.51646(19) 0.0291(6) Uani 1 1 d DU
O10 O -0.0076(3) -0.4117(2) 0.37192(18) 0.0281(6) Uani 1 1 d .
O11 O 0.1194(3) -0.5754(2) 0.43843(19) 0.0293(6) Uani 1 1 d DU
O12 O -0.4630(5) 0.1555(4) 0.3337(3) 0.0783(14) Uani 1 1 d .
O13 O -0.3943(4) 0.2311(3) 0.1802(3) 0.0665(12) Uani 1 1 d .
O14 O -0.4339(4) 0.0603(3) 0.2471(3) 0.0592(10) Uani 1 1 d .
O15 O -0.6029(4) 0.1609(3) 0.2425(3) 0.0602(11) Uani 1 1 d .
N1 N 0.0223(4) -0.1928(3) 0.2655(2) 0.0392(9) Uani 1 1 d .
N2 N 0.3134(4) -0.5160(3) 0.2625(3) 0.0346(8) Uani 1 1 d .
N3 N -0.1729(4) -0.7346(3) 0.4101(2) 0.0327(8) Uani 1 1 d .
N4 N -0.1462(3) 0.0393(3) 0.0612(2) 0.0302(8) Uani 1 1 d .
C1 C -0.0799(4) -0.1713(3) 0.4349(3) 0.0308(9) Uani 1 1 d .
C2 C -0.1429(5) -0.1591(3) 0.5125(3) 0.0365(10) Uani 1 1 d .
C3 C -0.2444(5) -0.1021(4) 0.5113(4) 0.0453(12) Uani 1 1 d .
H3A H -0.2873 -0.0951 0.5637 0.054 Uiso 1 1 calc R
C4 C -0.2842(5) -0.0542(4) 0.4318(4) 0.0520(13) Uani 1 1 d .
H4A H -0.3541 -0.0143 0.4307 0.062 Uiso 1 1 calc R
C5 C -0.2246(5) -0.0639(4) 0.3565(4) 0.0465(12) Uani 1 1 d .
H5A H -0.2526 -0.0304 0.3034 0.056 Uiso 1 1 calc R
C6 C -0.1202(5) -0.1241(3) 0.3566(3) 0.0396(11) Uani 1 1 d .
C7 C -0.0642(5) -0.1352(3) 0.2758(3) 0.0417(11) Uani 1 1 d .
H7A H -0.0941 -0.0960 0.2249 0.050 Uiso 1 1 calc R
C8 C 0.0602(9) -0.1958(5) 0.1774(4) 0.0604(18) Uani 1 1 d .
H8A H 0.154(7) -0.167(5) 0.147(5) 0.07(2) Uiso 1 1 d .
H8C H 0.045(7) -0.260(6) 0.180(5) 0.08(2) Uiso 1 1 d .
H8B H -0.001(9) -0.160(7) 0.146(7) 0.12(3) Uiso 1 1 d .
C9 C -0.1156(5) -0.1852(4) 0.6615(3) 0.0442(12) Uani 1 1 d .
H9A H -0.0876 -0.2369 0.7109 0.053 Uiso 1 1 calc R
H9B H -0.2078 -0.1800 0.6804 0.053 Uiso 1 1 calc R
C10 C -0.0443(6) -0.0887(4) 0.6417(4) 0.0538(14) Uani 1 1 d .
H10A H -0.0613 -0.0726 0.6942 0.081 Uiso 1 1 calc R
H10B H -0.0725 -0.0370 0.5934 0.081 Uiso 1 1 calc R
H10C H 0.0474 -0.0940 0.6246 0.081 Uiso 1 1 calc R
C11 C 0.3507(4) -0.3255(3) 0.2802(3) 0.0310(9) Uani 1 1 d .
C12 C 0.3836(5) -0.2361(3) 0.2890(3) 0.0386(11) Uani 1 1 d .
C13 C 0.5087(5) -0.2046(4) 0.2751(4) 0.0486(13) Uani 1 1 d .
H13A H 0.5304 -0.1452 0.2807 0.058 Uiso 1 1 calc R
C14 C 0.6042(6) -0.2608(4) 0.2527(4) 0.0569(15) Uani 1 1 d .
H14A H 0.6910 -0.2391 0.2436 0.068 Uiso 1 1 calc R
C15 C 0.5761(5) -0.3459(4) 0.2435(4) 0.0482(12) Uani 1 1 d .
H15A H 0.6427 -0.3824 0.2276 0.058 Uiso 1 1 calc R
C16 C 0.4463(5) -0.3799(3) 0.2577(3) 0.0389(10) Uani 1 1 d .
C17 C 0.4213(5) -0.4719(3) 0.2480(3) 0.0398(11) Uani 1 1 d .
H17A H 0.4934 -0.5018 0.2290 0.048 Uiso 1 1 calc R
C18 C 0.3155(6) -0.6109(4) 0.2522(4) 0.0524(14) Uani 1 1 d .
H18A H 0.4030 -0.6209 0.2283 0.079 Uiso 1 1 calc R
H18B H 0.2608 -0.6109 0.2119 0.079 Uiso 1 1 calc R
H18C H 0.2842 -0.6638 0.3096 0.079 Uiso 1 1 calc R
C19 C 0.2902(6) -0.0851(3) 0.2915(3) 0.0445(12) Uani 1 1 d .
H19A H 0.3627 -0.0672 0.3125 0.053 Uiso 1 1 calc R
H19B H 0.2116 -0.0654 0.3208 0.053 Uiso 1 1 calc R
C20 C 0.3102(6) -0.0297(4) 0.1927(4) 0.0537(14) Uani 1 1 d .
H20A H 0.3177 0.0410 0.1789 0.080 Uiso 1 1 calc R
H20B H 0.2374 -0.0459 0.1719 0.080 Uiso 1 1 calc R
H20C H 0.3883 -0.0486 0.1635 0.080 Uiso 1 1 calc R
C21 C -0.0575(4) -0.5556(3) 0.2557(3) 0.0302(9) Uani 1 1 d .
C22 C -0.0190(5) -0.4684(3) 0.1790(3) 0.0367(10) Uani 1 1 d .
C23 C -0.0883(5) -0.4366(3) 0.1155(3) 0.0404(11) Uani 1 1 d .
H23A H -0.0618 -0.3776 0.0653 0.048 Uiso 1 1 calc R
C24 C -0.1993(5) -0.4921(4) 0.1254(3) 0.0409(11) Uani 1 1 d .
H24A H -0.2486 -0.4701 0.0815 0.049 Uiso 1 1 calc R
C25 C -0.2389(5) -0.5774(3) 0.1969(3) 0.0385(10) Uani 1 1 d .
H25A H -0.3136 -0.6148 0.2011 0.046 Uiso 1 1 calc R
C26 C -0.1690(4) -0.6102(3) 0.2647(3) 0.0327(9) Uani 1 1 d .
C27 C -0.2164(5) -0.6993(3) 0.3397(3) 0.0359(10) Uani 1 1 d .
H27A H -0.2871 -0.7355 0.3366 0.043 Uiso 1 1 calc R
C28 C -0.2414(6) -0.8244(4) 0.4798(4) 0.0490(13) Uani 1 1 d .
H28A H -0.3092 -0.8471 0.4586 0.073 Uiso 1 1 calc R
H28B H -0.2788 -0.8105 0.5317 0.073 Uiso 1 1 calc R
H28C H -0.1817 -0.8756 0.4953 0.073 Uiso 1 1 calc R
C29 C 0.1754(6) -0.3593(4) 0.0955(3) 0.0469(13) Uani 1 1 d .
H29A H 0.2456 -0.3260 0.1072 0.056 Uiso 1 1 calc R
H29B H 0.1258 -0.3080 0.0610 0.056 Uiso 1 1 calc R
C30 C 0.2312(6) -0.4181(5) 0.0420(4) 0.0610(16) Uani 1 1 d .
H30A H 0.2857 -0.3742 -0.0133 0.091 Uiso 1 1 calc R
H30B H 0.1621 -0.4502 0.0293 0.091 Uiso 1 1 calc R
H30C H 0.2821 -0.4680 0.0754 0.091 Uiso 1 1 calc R
C31 C 0.0870(5) 0.1494(3) 0.0490(3) 0.0330(9) Uani 1 1 d .
C32 C 0.1932(4) 0.2081(3) 0.0481(3) 0.0337(9) Uani 1 1 d .
C33 C 0.1760(5) 0.2795(3) 0.0825(3) 0.0406(11) Uani 1 1 d .
H33A H 0.2478 0.3174 0.0819 0.049 Uiso 1 1 calc R
C34 C 0.0525(5) 0.2968(4) 0.1187(3) 0.0428(11) Uani 1 1 d .
H34A H 0.0417 0.3473 0.1412 0.051 Uiso 1 1 calc R
C35 C -0.0521(5) 0.2413(3) 0.1218(3) 0.0392(11) Uani 1 1 d .
H35A H -0.1349 0.2524 0.1473 0.047 Uiso 1 1 calc R
C36 C -0.1451(4) 0.1085(3) 0.0918(3) 0.0331(10) Uani 1 1 d .
H36A H -0.2248 0.1214 0.1203 0.040 Uiso 1 1 calc R
C37 C -0.0356(4) 0.1667(3) 0.0865(3) 0.0331(9) Uani 1 1 d .
C38 C -0.2721(4) -0.0103(4) 0.0765(4) 0.0440(12) Uani 1 1 d .
H38A H -0.3365 0.0180 0.1085 0.066 Uiso 1 1 calc R
H38B H -0.2710 -0.0804 0.1112 0.066 Uiso 1 1 calc R
H38C H -0.2929 -0.0015 0.0199 0.066 Uiso 1 1 calc R
C39 C 0.4205(5) 0.2335(4) 0.0116(3) 0.0447(12) Uani 1 1 d .
H39A H 0.4229 0.2271 0.0721 0.054 Uiso 1 1 calc R
H39B H 0.4259 0.3041 -0.0263 0.054 Uiso 1 1 calc R
C40 C 0.5285(5) 0.1840(4) -0.0232(4) 0.0535(14) Uani 1 1 d .
H40A H 0.6097 0.2196 -0.0307 0.080 Uiso 1 1 calc R
H40B H 0.5188 0.1841 -0.0801 0.080 Uiso 1 1 calc R
H40C H 0.5274 0.1162 0.0185 0.080 Uiso 1 1 calc R
C41 C 0.2336(10) -0.6074(10) 0.4654(9) 0.143(5) Uani 1 1 d DU
H41A H 0.2687 -0.6529 0.4383 0.215 Uiso 1 1 calc R
H41B H 0.2164 -0.6407 0.5295 0.215 Uiso 1 1 calc R
H41C H 0.2951 -0.5507 0.4470 0.215 Uiso 1 1 calc R
C42 C -0.2577(8) -0.5880(8) 0.5037(7) 0.113(3) Uani 1 1 d DU
H42A H -0.2984 -0.5589 0.5452 0.170 Uiso 1 1 calc R
H42B H -0.3078 -0.6482 0.5138 0.170 Uiso 1 1 calc R
H42C H -0.2533 -0.5412 0.4434 0.170 Uiso 1 1 calc R
C43 C -0.1256(8) -0.3957(7) 0.3490(6) 0.087(2) Uani 1 1 d .
H43A H -0.1674 -0.4582 0.3564 0.131 Uiso 1 1 calc R
H43B H -0.1139 -0.3503 0.2874 0.131 Uiso 1 1 calc R
H43C H -0.1787 -0.3673 0.3869 0.131 Uiso 1 1 calc R
Cl1 Cl -0.47334(11) 0.15251(9) 0.25133(8) 0.0426(3) Uani 1 1 d .

loop_
_atom_site_aniso_label
_atom_site_aniso_U_11
_atom_site_aniso_U_22
_atom_site_aniso_U_33
_atom_site_aniso_U_23
_atom_site_aniso_U_13
_atom_site_aniso_U_12
Ni1 0.0369(4) 0.0186(4) 0.0205(4) -0.0068(3) -0.0028(3) -0.0003(3)
Ni2 0.0393(3) 0.0191(3) 0.0226(3) -0.0077(2) -0.0047(2) 0.0002(2)
Ni3 0.0372(3) 0.0231(3) 0.0241(3) -0.0103(2) -0.0001(2) -0.0049(2)
Ni4 0.0425(3) 0.0187(3) 0.0229(3) -0.0069(2) -0.0019(2) 0.0013(2)
Ni5 0.0274(4) 0.0246(4) 0.0264(4) -0.0081(3) -0.0026(3) 0.0058(3)
O1 0.0429(17) 0.0201(14) 0.0261(15) -0.0083(12) -0.0059(13) 0.0068(12)
O2 0.0502(19) 0.0281(15) 0.0332(17) -0.0150(13) -0.0017(14) 0.0036(14)
O3 0.0379(17) 0.0240(14) 0.0271(15) -0.0110(12) 0.0002(12) -0.0051(12)
O4 0.0501(19) 0.0223(15) 0.0357(17) -0.0111(13) 0.0055(14) -0.0076(13)
O5 0.0403(17) 0.0229(14) 0.0243(15) -0.0085(12) -0.0052(12) -0.0052(12)
O6 0.053(2) 0.0329(16) 0.0227(15) -0.0081(13) -0.0030(14) -0.0136(14)
O7 0.0312(16) 0.0327(16) 0.0409(18) -0.0189(14) -0.0057(13) 0.0063(13)
O8 0.0369(17) 0.0403(18) 0.0408(18) -0.0164(15) -0.0080(14) 0.0020(14)
O9 0.0381(16) 0.0197(14) 0.0272(15) -0.0081(12) -0.0036(12) 0.0010(12)
O10 0.0337(15) 0.0260(14) 0.0216(14) -0.0070(12) -0.0032(12) 0.0011(12)
O11 0.0370(16) 0.0243(14) 0.0271(15) -0.0110(12) -0.0058(12) 0.0004(12)
O12 0.070(3) 0.113(4) 0.063(3) -0.048(3) -0.010(2) -0.014(3)
O13 0.062(3) 0.055(2) 0.072(3) -0.023(2) 0.008(2) -0.014(2)
O14 0.048(2) 0.049(2) 0.084(3) -0.030(2) -0.012(2) 0.0113(17)
O15 0.0353(19) 0.079(3) 0.081(3) -0.047(2) -0.0146(19) 0.0128(19)
N1 0.062(3) 0.0254(18) 0.0265(19) -0.0058(15) -0.0100(18) 0.0028(18)
N2 0.037(2) 0.0301(19) 0.038(2) -0.0175(16) 0.0006(16) -0.0008(16)
N3 0.042(2) 0.0249(18) 0.031(2) -0.0131(15) -0.0029(16) -0.0030(15)
N4 0.0289(18) 0.0292(18) 0.0283(18) -0.0076(15) -0.0034(14) 0.0060(14)
C1 0.040(2) 0.0173(19) 0.034(2) -0.0094(17) -0.0067(19) 0.0006(17)
C2 0.042(3) 0.025(2) 0.041(3) -0.0131(19) -0.005(2) 0.0011(18)
C3 0.046(3) 0.038(3) 0.052(3) -0.021(2) -0.002(2) 0.006(2)
C4 0.046(3) 0.044(3) 0.073(4) -0.028(3) -0.016(3) 0.016(2)
C5 0.055(3) 0.032(2) 0.057(3) -0.014(2) -0.025(3) 0.009(2)
C6 0.048(3) 0.025(2) 0.045(3) -0.011(2) -0.013(2) 0.000(2)
C7 0.062(3) 0.023(2) 0.038(3) -0.0055(19) -0.021(2) 0.003(2)
C8 0.110(6) 0.045(3) 0.029(3) -0.014(2) -0.020(3) 0.022(4)
C9 0.058(3) 0.039(3) 0.037(3) -0.023(2) 0.005(2) -0.001(2)
C10 0.069(4) 0.040(3) 0.058(3) -0.029(3) -0.006(3) -0.003(3)
C11 0.035(2) 0.029(2) 0.025(2) -0.0080(17) 0.0019(17) -0.0067(18)
C12 0.045(3) 0.034(2) 0.031(2) -0.0080(19) -0.004(2) -0.007(2)
C13 0.051(3) 0.041(3) 0.056(3) -0.022(2) -0.009(3) -0.009(2)
C14 0.043(3) 0.051(3) 0.077(4) -0.026(3) -0.011(3) -0.008(2)
C15 0.041(3) 0.043(3) 0.058(3) -0.020(2) -0.006(2) 0.000(2)
C16 0.042(3) 0.033(2) 0.037(2) -0.010(2) -0.006(2) -0.002(2)
C17 0.042(3) 0.035(2) 0.039(3) -0.013(2) -0.002(2) 0.005(2)
C18 0.054(3) 0.040(3) 0.069(4) -0.035(3) 0.002(3) 0.001(2)
C19 0.067(3) 0.022(2) 0.040(3) -0.011(2) -0.004(2) -0.006(2)
C20 0.070(4) 0.033(3) 0.045(3) -0.005(2) -0.002(3) -0.011(2)
C21 0.044(2) 0.027(2) 0.024(2) -0.0134(17) -0.0101(18) 0.0050(18)
C22 0.049(3) 0.032(2) 0.032(2) -0.0163(19) -0.005(2) 0.001(2)
C23 0.063(3) 0.027(2) 0.030(2) -0.0103(19) -0.009(2) 0.001(2)
C24 0.053(3) 0.041(3) 0.035(3) -0.019(2) -0.016(2) 0.009(2)
C25 0.044(3) 0.037(2) 0.040(3) -0.020(2) -0.009(2) 0.004(2)
C26 0.041(2) 0.029(2) 0.032(2) -0.0172(18) -0.0057(19) 0.0030(18)
C27 0.040(2) 0.035(2) 0.037(3) -0.022(2) -0.004(2) -0.0011(19)
C28 0.061(3) 0.032(2) 0.045(3) -0.008(2) -0.006(2) -0.015(2)
C29 0.067(3) 0.039(3) 0.026(2) -0.006(2) 0.000(2) -0.016(2)
C30 0.070(4) 0.063(4) 0.044(3) -0.024(3) 0.008(3) -0.017(3)
C31 0.044(3) 0.029(2) 0.026(2) -0.0094(17) -0.0069(18) 0.0071(18)
C32 0.038(2) 0.032(2) 0.028(2) -0.0068(18) -0.0070(18) 0.0043(18)
C33 0.055(3) 0.037(2) 0.029(2) -0.010(2) -0.012(2) -0.002(2)
C34 0.063(3) 0.037(3) 0.033(2) -0.020(2) -0.007(2) 0.006(2)
C35 0.050(3) 0.036(2) 0.029(2) -0.0131(19) -0.002(2) 0.009(2)
C36 0.038(2) 0.026(2) 0.027(2) -0.0045(17) -0.0008(18) 0.0096(18)
C37 0.041(2) 0.029(2) 0.028(2) -0.0088(18) -0.0075(19) 0.0071(18)
C38 0.031(2) 0.048(3) 0.053(3) -0.023(2) 0.001(2) 0.006(2)
C39 0.042(3) 0.045(3) 0.040(3) -0.009(2) -0.008(2) -0.010(2)
C40 0.038(3) 0.051(3) 0.059(3) -0.008(3) -0.010(2) -0.007(2)
C41 0.129(9) 0.167(12) 0.147(11) -0.066(10) -0.050(8) 0.045(9)
C42 0.115(7) 0.107(7) 0.124(8) -0.046(6) -0.037(6) 0.022(6)
C43 0.091(6) 0.091(6) 0.080(5) -0.034(4) -0.018(4) 0.006(5)
Cl1 0.0319(6) 0.0500(7) 0.0482(7) -0.0234(6) -0.0043(5) 0.0014(5)

loop_
_atom_type_symbol
_atom_type_description
_atom_type_scat_dispersion_real
_atom_type_scat_dispersion_imag
_atom_type_scat_source
C C 0.0033 0.0016 'International Tables Vol C Tables 4.2.6.8 and 6.1.1.4'
H H 0.0000 0.0000 'International Tables Vol C Tables 4.2.6.8 and 6.1.1.4'
N N 0.0061 0.0033 'International Tables Vol C Tables 4.2.6.8 and 6.1.1.4'
O O 0.0106 0.0060 'International Tables Vol C Tables 4.2.6.8 and 6.1.1.4'
Cl Cl 0.1484 0.1585 'International Tables Vol C Tables 4.2.6.8 and 6.1.1.4'
Ni Ni 0.3393 1.1124 'International Tables Vol C Tables 4.2.6.8 and 6.1.1.4'

loop_
_geom_angle_atom_site_label_1
_geom_angle_atom_site_label_2
_geom_angle_atom_site_label_3
_geom_angle
_geom_angle_site_symmetry_1
_geom_angle_site_symmetry_3
O11 Ni1 O11 180.00(14) . 2_546
O11 Ni1 O10 97.29(11) . 2_546
O11 Ni1 O10 82.71(11) 2_546 2_546
O11 Ni1 O10 82.71(11) . .
O11 Ni1 O10 97.29(11) 2_546 .
O10 Ni1 O10 180.0 2_546 .
O11 Ni1 O9 82.31(11) . .
O11 Ni1 O9 97.69(11) 2_546 .
O10 Ni1 O9 82.60(11) 2_546 .
O10 Ni1 O9 97.40(11) . .
O11 Ni1 O9 97.69(11) . 2_546
O11 Ni1 O9 82.31(11) 2_546 2_546
O10 Ni1 O9 97.40(11) 2_546 2_546
O10 Ni1 O9 82.60(11) . 2_546
O9 Ni1 O9 180.0 . 2_546
O5 Ni2 O1 164.73(13) . 2_546
O5 Ni2 O9 111.64(12) . .
O1 Ni2 O9 79.55(12) 2_546 .
O5 Ni2 N3 88.04(13) . .
O1 Ni2 N3 101.18(13) 2_546 .
O9 Ni2 N3 97.16(13) . .
O5 Ni2 O11 78.03(11) . .
O1 Ni2 O11 93.91(12) 2_546 .
O9 Ni2 O11 81.95(11) . .
N3 Ni2 O11 164.49(13) . .
O5 Ni2 O2 93.50(12) . 2_546
O1 Ni2 O2 74.81(12) 2_546 2_546
O9 Ni2 O2 154.35(12) . 2_546
N3 Ni2 O2 88.38(14) . 2_546
O11 Ni2 O2 99.11(12) . 2_546
O3 Ni3 O5 164.26(13) . .
O3 Ni3 O11 112.34(12) . .
O5 Ni3 O11 79.25(11) . .
O3 Ni3 N2 87.28(13) . .
O5 Ni3 N2 102.22(13) . .
O11 Ni3 N2 97.11(14) . .
O3 Ni3 O10 78.41(12) . .
O5 Ni3 O10 93.20(12) . .
O11 Ni3 O10 82.52(11) . .
N2 Ni3 O10 164.25(13) . .
O3 Ni3 O6 93.11(12) . .
O5 Ni3 O6 74.52(11) . .
O11 Ni3 O6 153.69(11) . .
N2 Ni3 O6 90.37(14) . .
O10 Ni3 O6 96.88(12) . .
O1 Ni4 O3 163.74(13) . .
O1 Ni4 O10 112.81(12) . .
O3 Ni4 O10 79.37(11) . .
O1 Ni4 N1 87.86(14) . .
O3 Ni4 N1 102.14(14) . .
O10 Ni4 N1 95.20(14) . .
O1 Ni4 O9 78.76(11) . 2_546
O3 Ni4 O9 92.84(12) . 2_546
O10 Ni4 O9 82.41(11) . 2_546
N1 Ni4 O9 164.16(15) . 2_546
O1 Ni4 O4 92.99(12) . .
O3 Ni4 O4 74.49(11) . .
O10 Ni4 O4 153.85(12) . .
N1 Ni4 O4 89.75(15) . .
O9 Ni4 O4 99.30(12) 2_546 .
O7 Ni5 O7 180.0(2) 2 .
O7 Ni5 N4 86.81(14) 2 .
O7 Ni5 N4 93.19(14) . .
O7 Ni5 N4 93.19(14) 2 2
O7 Ni5 N4 86.81(14) . 2
N4 Ni5 N4 180.0(3) . 2
C1 O1 Ni4 129.3(3) . .
C1 O1 Ni2 118.0(3) . 2_546
Ni4 O1 Ni2 103.23(13) . 2_546
C2 O2 C9 119.4(4) . .
C2 O2 Ni2 111.2(3) . 2_546
C9 O2 Ni2 128.9(3) . 2_546
C11 O3 Ni3 130.1(3) . .
C11 O3 Ni4 119.2(3) . .
Ni3 O3 Ni4 103.46(13) . .
C12 O4 C19 119.1(4) . .
C12 O4 Ni4 111.0(2) . .
C19 O4 Ni4 127.9(3) . .
C21 O5 Ni2 128.6(3) . .
C21 O5 Ni3 118.5(3) . .
Ni2 O5 Ni3 103.50(13) . .
C22 O6 C29 119.5(4) . .
C22 O6 Ni3 111.0(2) . .
C29 O6 Ni3 128.1(3) . .
C31 O7 Ni5 130.0(3) . .
C32 O8 C39 118.4(4) . .
C42 O9 Ni2 118.2(5) . .
C42 O9 Ni1 120.1(5) . .
Ni2 O9 Ni1 98.12(12) . .
C42 O9 Ni4 121.7(5) . 2_546
Ni2 O9 Ni4 97.52(12) . 2_546
Ni1 O9 Ni4 95.91(12) . 2_546
C43 O10 Ni4 117.3(4) . .
C43 O10 Ni1 119.0(4) . .
Ni4 O10 Ni1 97.69(12) . .
C43 O10 Ni3 124.1(4) . .
Ni4 O10 Ni3 97.91(12) . .
Ni1 O10 Ni3 95.34(12) . .
C41 O11 Ni3 115.9(6) . .
C41 O11 Ni1 120.5(6) . .
Ni3 O11 Ni1 97.92(12) . .
C41 O11 Ni2 122.7(6) . .
Ni3 O11 Ni2 98.46(12) . .
Ni1 O11 Ni2 96.29(12) . .
C7 N1 C8 117.0(4) . .
C7 N1 Ni4 126.6(3) . .
C8 N1 Ni4 116.0(4) . .
C17 N2 C18 115.6(4) . .
C17 N2 Ni3 126.8(3) . .
C18 N2 Ni3 117.2(3) . .
C27 N3 C28 116.7(4) . .
C27 N3 Ni2 126.2(3) . .
C28 N3 Ni2 117.0(3) . .
C36 N4 C38 115.2(4) . .
C36 N4 Ni5 125.3(3) . .
C38 N4 Ni5 119.4(3) . .
O1 C1 C6 123.4(4) . .
O1 C1 C2 116.8(4) . .
C6 C1 C2 119.8(4) . .
C3 C2 O2 126.1(4) . .
C3 C2 C1 120.7(5) . .
O2 C2 C1 113.1(4) . .
C2 C3 C4 119.2(5) . .
C2 C3 H3A 120.4 . .
C4 C3 H3A 120.4 . .
C5 C4 C3 121.2(5) . .
C5 C4 H4A 119.4 . .
C3 C4 H4A 119.4 . .
C4 C5 C6 120.5(5) . .
C4 C5 H5A 119.8 . .
C6 C5 H5A 119.8 . .
C1 C6 C5 118.6(5) . .
C1 C6 C7 123.2(4) . .
C5 C6 C7 118.1(5) . .
N1 C7 C6 126.6(4) . .
N1 C7 H7A 116.7 . .
C6 C7 H7A 116.7 . .
N1 C8 H8A 112(4) . .
N1 C8 H8C 111(5) . .
H8A C8 H8C 113(6) . .
N1 C8 H8B 104(6) . .
H8A C8 H8B 113(7) . .
H8C C8 H8B 103(7) . .
O2 C9 C10 112.9(4) . .
O2 C9 H9A 109.0 . .
C10 C9 H9A 109.0 . .
O2 C9 H9B 109.0 . .
C10 C9 H9B 109.0 . .
H9A C9 H9B 107.8 . .
C9 C10 H10A 109.5 . .
C9 C10 H10B 109.5 . .
H10A C10 H10B 109.5 . .
C9 C10 H10C 109.5 . .
H10A C10 H10C 109.5 . .
H10B C10 H10C 109.5 . .
O3 C11 C16 123.7(4) . .
O3 C11 C12 116.8(4) . .
C16 C11 C12 119.5(4) . .
C13 C12 O4 125.8(4) . .
C13 C12 C11 120.4(5) . .
O4 C12 C11 113.8(4) . .
C12 C13 C14 119.4(5) . .
C12 C13 H13A 120.3 . .
C14 C13 H13A 120.3 . .
C15 C14 C13 121.7(5) . .
C15 C14 H14A 119.2 . .
C13 C14 H14A 119.2 . .
C14 C15 C16 119.8(5) . .
C14 C15 H15A 120.1 . .
C16 C15 H15A 120.1 . .
C11 C16 C15 119.3(4) . .
C11 C16 C17 123.1(4) . .
C15 C16 C17 117.7(5) . .
N2 C17 C16 126.7(5) . .
N2 C17 H17A 116.7 . .
C16 C17 H17A 116.7 . .
N2 C18 H18A 109.5 . .
N2 C18 H18B 109.5 . .
H18A C18 H18B 109.5 . .
N2 C18 H18C 109.5 . .
H18A C18 H18C 109.5 . .
H18B C18 H18C 109.5 . .
O4 C19 C20 111.8(4) . .
O4 C19 H19A 109.3 . .
C20 C19 H19A 109.3 . .
O4 C19 H19B 109.3 . .
C20 C19 H19B 109.3 . .
H19A C19 H19B 107.9 . .
C19 C20 H20A 109.5 . .
C19 C20 H20B 109.5 . .
H20A C20 H20B 109.5 . .
C19 C20 H20C 109.5 . .
H20A C20 H20C 109.5 . .
H20B C20 H20C 109.5 . .
O5 C21 C26 123.9(4) . .
O5 C21 C22 117.4(4) . .
C26 C21 C22 118.7(4) . .
C23 C22 O6 125.3(4) . .
C23 C22 C21 122.0(4) . .
O6 C22 C21 112.7(4) . .
C22 C23 C24 118.6(4) . .
C22 C23 H23A 120.7 . .
C24 C23 H23A 120.7 . .
C25 C24 C23 121.7(5) . .
C25 C24 H24A 119.2 . .
C23 C24 H24A 119.2 . .
C24 C25 C26 120.2(4) . .
C24 C25 H25A 119.9 . .
C26 C25 H25A 119.9 . .
C21 C26 C25 118.8(4) . .
C21 C26 C27 123.1(4) . .
C25 C26 C27 118.1(4) . .
N3 C27 C26 126.6(4) . .
N3 C27 H27A 116.7 . .
C26 C27 H27A 116.7 . .
N3 C28 H28A 109.5 . .
N3 C28 H28B 109.5 . .
H28A C28 H28B 109.5 . .
N3 C28 H28C 109.5 . .
H28A C28 H28C 109.5 . .
H28B C28 H28C 109.5 . .
O6 C29 C30 112.4(4) . .
O6 C29 H29A 109.1 . .
C30 C29 H29A 109.1 . .
O6 C29 H29B 109.1 . .
C30 C29 H29B 109.1 . .
H29A C29 H29B 107.9 . .
C29 C30 H30A 109.5 . .
C29 C30 H30B 109.5 . .
H30A C30 H30B 109.5 . .
C29 C30 H30C 109.5 . .
H30A C30 H30C 109.5 . .
H30B C30 H30C 109.5 . .
O7 C31 C37 124.3(4) . .
O7 C31 C32 117.8(4) . .
C37 C31 C32 117.9(4) . .
O8 C32 C33 126.1(4) . .
O8 C32 C31 112.9(4) . .
C33 C32 C31 120.9(4) . .
C32 C33 C34 120.5(5) . .
C32 C33 H33A 119.8 . .
C34 C33 H33A 119.8 . .
C35 C34 C33 120.5(4) . .
C35 C34 H34A 119.7 . .
C33 C34 H34A 119.7 . .
C34 C35 C37 119.6(4) . .
C34 C35 H35A 120.2 . .
C37 C35 H35A 120.2 . .
N4 C36 C37 126.3(4) . .
N4 C36 H36A 116.9 . .
C37 C36 H36A 116.9 . .
C31 C37 C36 120.6(4) . .
C31 C37 C35 120.6(4) . .
C36 C37 C35 118.9(4) . .
N4 C38 H38A 109.5 . .
N4 C38 H38B 109.5 . .
H38A C38 H38B 109.5 . .
N4 C38 H38C 109.5 . .
H38A C38 H38C 109.5 . .
H38B C38 H38C 109.5 . .
O8 C39 C40 106.0(4) . .
O8 C39 H39A 110.5 . .
C40 C39 H39A 110.5 . .
O8 C39 H39B 110.5 . .
C40 C39 H39B 110.5 . .
H39A C39 H39B 108.7 . .
C39 C40 H40A 109.5 . .
C39 C40 H40B 109.5 . .
H40A C40 H40B 109.5 . .
C39 C40 H40C 109.5 . .
H40A C40 H40C 109.5 . .
H40B C40 H40C 109.5 . .
O11 C41 H41A 109.5 . .
O11 C41 H41B 109.5 . .
H41A C41 H41B 109.5 . .
O11 C41 H41C 109.5 . .
H41A C41 H41C 109.5 . .
H41B C41 H41C 109.5 . .
O9 C42 H42A 109.5 . .
O9 C42 H42B 109.5 . .
H42A C42 H42B 109.5 . .
O9 C42 H42C 109.5 . .
H42A C42 H42C 109.5 . .
H42B C42 H42C 109.5 . .
O10 C43 H43A 109.5 . .
O10 C43 H43B 109.5 . .
H43A C43 H43B 109.5 . .
O10 C43 H43C 109.5 . .
H43A C43 H43C 109.5 . .
H43B C43 H43C 109.5 . .
O12 Cl1 O15 109.3(3) . .
O12 Cl1 O13 110.5(3) . .
O15 Cl1 O13 109.5(3) . .
O12 Cl1 O14 110.1(3) . .
O15 Cl1 O14 108.6(2) . .
O13 Cl1 O14 108.8(3) . .

loop_
_geom_bond_atom_site_label_1
_geom_bond_atom_site_label_2
_geom_bond_distance
_geom_bond_site_symmetry_2
Ni1 O11 2.068(3) .
Ni1 O11 2.068(3) 2_546
Ni1 O10 2.070(3) 2_546
Ni1 O10 2.070(3) .
Ni1 O9 2.073(3) .
Ni1 O9 2.073(3) 2_546
Ni2 O5 1.984(3) .
Ni2 O1 2.003(3) 2_546
Ni2 O9 2.046(3) .
Ni2 N3 2.059(4) .
Ni2 O11 2.109(3) .
Ni2 O2 2.220(3) 2_546
Ni3 O3 1.986(3) .
Ni3 O5 2.011(3) .
Ni3 O11 2.032(3) .
Ni3 N2 2.073(4) .
Ni3 O10 2.113(3) .
Ni3 O6 2.235(3) .
Ni4 O1 1.978(3) .
Ni4 O3 2.012(3) .
Ni4 O10 2.048(3) .
Ni4 N1 2.051(4) .
Ni4 O9 2.103(3) 2_546
Ni4 O4 2.258(3) .
Ni5 O7 1.822(3) 2
Ni5 O7 1.822(3) .
Ni5 N4 1.914(4) .
Ni5 N4 1.914(4) 2
O1 C1 1.340(5) .
O1 Ni2 2.003(3) 2_546
O2 C2 1.390(6) .
O2 C9 1.459(5) .
O2 Ni2 2.220(3) 2_546
O3 C11 1.329(5) .
O4 C12 1.383(6) .
O4 C19 1.458(5) .
O5 C21 1.323(5) .
O6 C22 1.398(6) .
O6 C29 1.457(5) .
O7 C31 1.305(5) .
O8 C32 1.357(6) .
O8 C39 1.426(6) .
O9 C42 1.415(7) .
O9 Ni4 2.103(3) 2_546
O10 C43 1.389(9) .
O11 C41 1.408(8) .
O12 Cl1 1.425(5) .
O13 Cl1 1.434(4) .
O14 Cl1 1.445(4) .
O15 Cl1 1.428(4) .
N1 C7 1.287(7) .
N1 C8 1.471(7) .
N2 C17 1.264(6) .
N2 C18 1.472(6) .
N3 C27 1.280(6) .
N3 C28 1.472(6) .
N4 C36 1.304(6) .
N4 C38 1.469(6) .
C1 C6 1.390(7) .
C1 C2 1.420(6) .
C2 C3 1.372(7) .
C3 C4 1.406(8) .
C3 H3A 0.9500 .
C4 C5 1.358(8) .
C4 H4A 0.9500 .
C5 C6 1.428(7) .
C5 H5A 0.9500 .
C6 C7 1.438(7) .
C7 H7A 0.9500 .
C8 H8A 1.04(7) .
C8 H8C 0.94(8) .
C8 H8B 0.95(11) .
C9 C10 1.507(7) .
C9 H9A 0.9900 .
C9 H9B 0.9900 .
C10 H10A 0.9800 .
C10 H10B 0.9800 .
C10 H10C 0.9800 .
C11 C16 1.382(7) .
C11 C12 1.433(6) .
C12 C13 1.369(7) .
C13 C14 1.398(8) .
C13 H13A 0.9500 .
C14 C15 1.363(8) .
C14 H14A 0.9500 .
C15 C16 1.426(7) .
C15 H15A 0.9500 .
C16 C17 1.457(7) .
C17 H17A 0.9500 .
C18 H18A 0.9800 .
C18 H18B 0.9800 .
C18 H18C 0.9800 .
C19 C20 1.518(7) .
C19 H19A 0.9900 .
C19 H19B 0.9900 .
C20 H20A 0.9800 .
C20 H20B 0.9800 .
C20 H20C 0.9800 .
C21 C26 1.396(6) .
C21 C22 1.425(6) .
C22 C23 1.357(7) .
C23 C24 1.394(7) .
C23 H23A 0.9500 .
C24 C25 1.368(7) .
C24 H24A 0.9500 .
C25 C26 1.419(7) .
C25 H25A 0.9500 .
C26 C27 1.442(6) .
C27 H27A 0.9500 .
C28 H28A 0.9800 .
C28 H28B 0.9800 .
C28 H28C 0.9800 .
C29 C30 1.512(8) .
C29 H29A 0.9900 .
C29 H29B 0.9900 .
C30 H30A 0.9800 .
C30 H30B 0.9800 .
C30 H30C 0.9800 .
C31 C37 1.409(6) .
C31 C32 1.429(6) .
C32 C33 1.374(7) .
C33 C34 1.410(7) .
C33 H33A 0.9500 .
C34 C35 1.373(7) .
C34 H34A 0.9500 .
C35 C37 1.428(6) .
C35 H35A 0.9500 .
C36 C37 1.426(7) .
C36 H36A 0.9500 .
C38 H38A 0.9800 .
C38 H38B 0.9800 .
C38 H38C 0.9800 .
C39 C40 1.505(8) .
C39 H39A 0.9900 .
C39 H39B 0.9900 .
C40 H40A 0.9800 .
C40 H40B 0.9800 .
C40 H40C 0.9800 .
C41 H41A 0.9800 .
C41 H41B 0.9800 .
C41 H41C 0.9800 .
C42 H42A 0.9800 .
C42 H42B 0.9800 .
C42 H42C 0.9800 .
C43 H43A 0.9800 .
C43 H43B 0.9800 .
C43 H43C 0.9800 .

loop_
_geom_hbond_atom_site_label_D
_geom_hbond_atom_site_label_H
_geom_hbond_atom_site_label_A
_geom_hbond_distance_DH
_geom_hbond_distance_HA
_geom_hbond_distance_DA
_geom_hbond_angle_DHA
_geom_hbond_site_symmetry_A
C9 H9B O15 0.99 2.26 3.219(7) 162.3 2_456
C27 H27A O12 0.95 2.50 3.451(6) 174.8 1_545
C5 H5A O14 0.95 2.50 3.293(7) 141.6 .
C8 H8B Ni5 0.95(11) 2.68(11) 3.450(6) 138(7) .
